data_7025659
loop_
_publ_author_name
'Boonmak, Jaursup'
'Nakano, Motohiro'
'Chaichit, Narongsak'
'Pakawatchai, Chaveng'
'Youngme, Sujittra'

_publ_section_title
;
 Water-induced reversible structural phase transformation with
 chromotropism in metal supramolecular frameworks containing aminopyrazine
 and sulfate anions.
;
_journal_issue 35
_journal_name_full 'Dalton transactions (Cambridge, England : 2003)'
_journal_page_first 8161
_journal_page_last 8167
_journal_paper_doi 10.1039/c002556a
_journal_volume 39
_journal_year 2010
_chemical_formula_sum 'C8 H34 Fe2 N6 O20 S2'
_chemical_formula_weight 710.23
_chemical_name_common
;di(2-aminopyrazine)-tetraaqua iron(ii) hexaaqua iron(ii)
disulfate dihydrate
;
_chemical_name_systematic
;
di(2-aminopyrazine)-tetraaqua iron(II) hexaaqua iron(II) disulfate
dihydrate
;
_space_group_IT_number 2
_symmetry_cell_setting triclinic
_symmetry_space_group_name_Hall '-P 1'
_symmetry_space_group_name_H-M 'P -1'
_atom_sites_solution_hydrogens geom
_atom_sites_solution_primary direct
_atom_sites_solution_secondary difmap
_audit_creation_method SHELXL-97
_cell_angle_alpha 75.6230(10)
_cell_angle_beta 78.3380(10)
_cell_angle_gamma 78.7860(10)
_cell_formula_units_Z 1
_cell_length_a 6.5726(4)
_cell_length_b 8.3984(5)
_cell_length_c 13.2221(8)
_cell_measurement_temperature 293(2)
_cell_measurement_theta_max 17.67
_cell_measurement_theta_min 1.61
_cell_volume 684.35(7)
_computing_cell_refinement 'SAINT (Bruker, 2000)'
_computing_data_collection 'SMART (Bruker, 2000)'
_computing_data_reduction SAINT
_computing_molecular_graphics SHELXTL
_computing_publication_material SHELXTL
_computing_structure_refinement 'SHELXL-97 (Sheldrick, 1997)'
_computing_structure_solution 'SHELXS-97 (Sheldrick, 1990)'
_diffrn_ambient_temperature 293(2)
_diffrn_measured_fraction_theta_full 0.971
_diffrn_measured_fraction_theta_max 0.971
_diffrn_measurement_device_type
;
Siemens SMART CCD area detector diffractometer
;
_diffrn_measurement_method 'omega scans'
_diffrn_radiation_monochromator graphite
_diffrn_radiation_source 'fine-focus sealed tube'
_diffrn_radiation_type MoK\a
_diffrn_radiation_wavelength 0.71073
_diffrn_reflns_av_R_equivalents 0.0106
_diffrn_reflns_av_sigmaI/netI 0.0170
_diffrn_reflns_limit_h_max 3
_diffrn_reflns_limit_h_min -7
_diffrn_reflns_limit_k_max 7
_diffrn_reflns_limit_k_min -7
_diffrn_reflns_limit_l_max 12
_diffrn_reflns_limit_l_min -10
_diffrn_reflns_number 999
_diffrn_reflns_theta_full 17.67
_diffrn_reflns_theta_max 17.67
_diffrn_reflns_theta_min 1.61
_exptl_absorpt_coefficient_mu 1.304
_exptl_absorpt_correction_T_max 1.000
_exptl_absorpt_correction_T_min 0.577038
_exptl_absorpt_correction_type multi-scan
_exptl_absorpt_process_details 'SADABS (Sheldrick, 2000)'
_exptl_crystal_colour yellow
_exptl_crystal_density_diffrn 1.723
_exptl_crystal_density_method 'not measured'
_exptl_crystal_description rectangular
_exptl_crystal_F_000 368
_exptl_crystal_size_max 0.30
_exptl_crystal_size_mid 0.23
_exptl_crystal_size_min 0.08
_refine_diff_density_max 0.183
_refine_diff_density_min -0.250
_refine_diff_density_rms 0.051
_refine_ls_extinction_method none
_refine_ls_goodness_of_fit_ref 1.076
_refine_ls_hydrogen_treatment mixed
_refine_ls_matrix_type full
_refine_ls_number_parameters 243
_refine_ls_number_reflns 874
_refine_ls_number_restraints 0
_refine_ls_restrained_S_all 1.076
_refine_ls_R_factor_all 0.0286
_refine_ls_R_factor_gt 0.0254
_refine_ls_shift/su_max 0.001
_refine_ls_shift/su_mean 0.000
_refine_ls_structure_factor_coef Fsqd
_refine_ls_weighting_details 'calc w=1/[\s^2^(Fo^2^)+(0.0583P)^2^+0.3044P] where P=(Fo^2^+2Fc^2^)/3'
_refine_ls_weighting_scheme calc
_refine_ls_wR_factor_gt 0.0676
_refine_ls_wR_factor_ref 0.0731
_reflns_number_gt 804
_reflns_number_total 874
_reflns_threshold_expression >2sigma(I)
_cod_data_source_file c002556a.txt
_cod_data_source_block 2_Fe
_cod_original_sg_symbol_H-M P-1
_cod_database_code 7025659

loop_
_symmetry_equiv_pos_as_xyz
'x, y, z'
'-x, -y, -z'

loop_
_atom_site_label
_atom_site_type_symbol
_atom_site_fract_x
_atom_site_fract_y
_atom_site_fract_z
_atom_site_U_iso_or_equiv
_atom_site_adp_type
_atom_site_occupancy
_atom_site_symmetry_multiplicity
_atom_site_calc_flag
_atom_site_refinement_flags
Fe1 Fe 0.0000 0.5000 0.5000 0.0253(5) Uani 1 2 d S
Fe2 Fe 0.0000 1.0000 0.0000 0.0296(6) Uani 1 2 d S
O1 O 0.0233(7) 0.4624(5) 0.6598(3) 0.0341(14) Uani 1 1 d .
O2 O 0.0392(10) 0.7409(7) 0.0573(4) 0.0485(18) Uani 1 1 d .
O3 O 0.2858(7) 0.9718(9) -0.1045(4) 0.0471(18) Uani 1 1 d .
O4 O 0.1465(7) 1.0247(9) 0.1257(4) 0.0421(16) Uani 1 1 d .
O5 O 0.5376(5) 0.2098(5) 0.8001(3) 0.0441(13) Uani 1 1 d .
O6 O 0.4080(5) 0.4819(5) 0.7017(3) 0.0309(13) Uani 1 1 d .
O7 O 0.6669(5) 0.4498(4) 0.8140(3) 0.0307(12) Uani 1 1 d .
O8 O 0.3116(5) 0.4108(5) 0.8907(3) 0.0426(13) Uani 1 1 d .
O9 O 0.2859(6) 0.5896(5) 0.4660(3) 0.0364(14) Uani 1 1 d .
O10 O 0.3833(6) 0.2798(6) 0.0903(5) 0.0452(17) Uani 1 1 d .
C1 C 0.1549(8) 0.1244(12) 0.5928(8) 0.028(3) Uani 1 1 d .
C2 C 0.2197(8) -0.0443(12) 0.5962(8) 0.027(2) Uani 1 1 d .
C4 C 0.2373(9) 0.1787(12) 0.4143(7) 0.034(3) Uani 1 1 d .
C3 C 0.2961(8) 0.0153(13) 0.4167(8) 0.028(2) Uani 1 1 d .
N1 N 0.1601(6) 0.2373(8) 0.5035(6) 0.0277(19) Uani 1 1 d .
N2 N 0.2887(6) -0.1011(8) 0.5064(6) 0.0284(19) Uani 1 1 d .
N3 N 0.2138(9) -0.1550(11) 0.6885(8) 0.046(3) Uani 1 1 d .
S1 S 0.47918(19) 0.3878(2) 0.80134(15) 0.0273(7) Uani 1 1 d .
H1 H 0.099(7) 0.151(6) 0.660(4) 0.032(15) Uiso 1 1 d .
H1A H 0.145(11) 0.476(8) 0.682(5) 0.09(3) Uiso 1 1 d .
H1B H -0.064(8) 0.451(7) 0.704(4) 0.03(2) Uiso 1 1 d .
H2 H 0.250(7) 0.246(7) 0.353(4) 0.001(17) Uiso 1 1 d .
H2A H -0.039(11) 0.696(9) 0.072(5) 0.07(3) Uiso 1 1 d .
H2B H 0.142(10) 0.678(9) 0.089(6) 0.07(3) Uiso 1 1 d .
H3 H 0.354(7) -0.030(6) 0.351(4) 0.035(15) Uiso 1 1 d .
H3A H 0.177(9) -0.110(8) 0.746(5) 0.07(2) Uiso 1 1 d .
H3B H 0.262(6) -0.252(7) 0.699(4) 0.000(16) Uiso 1 1 d .
H3C H 0.363(10) 0.886(9) -0.094(6) 0.07(4) Uiso 1 1 d .
H3D H 0.340(9) 1.039(8) -0.113(5) 0.03(2) Uiso 1 1 d .
H4 H 0.190(9) 1.106(9) 0.112(5) 0.05(3) Uiso 1 1 d .
H4A H 0.245(9) 0.936(9) 0.151(5) 0.05(3) Uiso 1 1 d .
H9 H 0.292(10) 0.699(10) 0.475(5) 0.10(3) Uiso 1 1 d .
H9A H 0.373(7) 0.568(6) 0.426(4) 0.014(16) Uiso 1 1 d .
H10 H 0.364(7) 0.342(6) 0.117(4) 0.008(18) Uiso 1 1 d .
H10A H 0.386(11) 0.315(10) 0.018(7) 0.09(3) Uiso 1 1 d .

loop_
_atom_site_aniso_label
_atom_site_aniso_U_11
_atom_site_aniso_U_22
_atom_site_aniso_U_33
_atom_site_aniso_U_23
_atom_site_aniso_U_13
_atom_site_aniso_U_12
Fe1 0.0250(6) 0.0239(11) 0.0284(10) -0.0089(9) -0.0002(5) -0.0075(6)
Fe2 0.0252(6) 0.0282(11) 0.0355(10) -0.0059(9) -0.0015(6) -0.0089(6)
O1 0.030(2) 0.046(4) 0.028(3) -0.011(3) 0.002(2) -0.013(2)
O2 0.035(3) 0.034(4) 0.075(5) 0.003(4) -0.017(3) -0.012(3)
O3 0.030(3) 0.037(5) 0.070(4) -0.011(4) 0.007(2) -0.013(4)
O4 0.040(3) 0.034(4) 0.057(4) -0.007(4) -0.015(2) -0.011(3)
O5 0.042(2) 0.016(3) 0.071(3) -0.003(3) -0.010(2) -0.004(2)
O6 0.031(2) 0.036(4) 0.023(3) 0.002(3) -0.010(2) -0.003(2)
O7 0.0251(18) 0.036(3) 0.034(3) -0.009(3) -0.0046(17) -0.0110(18)
O8 0.034(2) 0.064(4) 0.031(3) -0.011(3) 0.0049(19) -0.020(2)
O9 0.028(2) 0.034(4) 0.049(3) -0.022(3) 0.010(2) -0.009(2)
O10 0.058(3) 0.037(4) 0.048(4) -0.023(4) -0.004(3) -0.011(2)
C1 0.032(3) 0.009(8) 0.043(7) -0.009(7) -0.001(4) -0.002(4)
C2 0.026(3) 0.016(8) 0.036(7) 0.009(7) -0.011(4) -0.010(4)
C4 0.038(4) 0.039(8) 0.021(6) -0.006(6) 0.005(4) -0.011(4)
C3 0.032(3) 0.020(7) 0.034(7) -0.010(7) -0.010(4) 0.003(4)
N1 0.022(2) 0.024(6) 0.035(4) -0.001(5) -0.003(3) -0.009(3)
N2 0.031(3) 0.026(5) 0.031(4) -0.009(5) -0.008(3) -0.005(3)
N3 0.064(4) 0.009(7) 0.058(7) -0.006(7) -0.007(4) 0.006(4)
S1 0.0238(8) 0.0260(17) 0.0320(16) -0.0058(15) -0.0008(8) -0.0081(8)

loop_
_atom_type_symbol
_atom_type_description
_atom_type_scat_dispersion_real
_atom_type_scat_dispersion_imag
_atom_type_scat_source
C C 0.0033 0.0016 'International Tables Vol C Tables 4.2.6.8 and 6.1.1.4'
H H 0.0000 0.0000 'International Tables Vol C Tables 4.2.6.8 and 6.1.1.4'
N N 0.0061 0.0033 'International Tables Vol C Tables 4.2.6.8 and 6.1.1.4'
O O 0.0106 0.0060 'International Tables Vol C Tables 4.2.6.8 and 6.1.1.4'
S S 0.1246 0.1234 'International Tables Vol C Tables 4.2.6.8 and 6.1.1.4'
Fe Fe 0.3463 0.8444 'International Tables Vol C Tables 4.2.6.8 and 6.1.1.4'

loop_
_geom_angle_atom_site_label_1
_geom_angle_atom_site_label_2
_geom_angle_atom_site_label_3
_geom_angle
_geom_angle_site_symmetry_1
_geom_angle_site_symmetry_3
O9 Fe1 O9 180 2_566 .
O9 Fe1 O1 87.04(17) 2_566 2_566
O9 Fe1 O1 92.96(17) . 2_566
O9 Fe1 O1 92.96(17) 2_566 .
O9 Fe1 O1 87.04(17) . .
O1 Fe1 O1 180 2_566 .
O9 Fe1 N1 87.81(16) 2_566 .
O9 Fe1 N1 92.19(16) . .
O1 Fe1 N1 91.4(2) 2_566 .
O1 Fe1 N1 88.6(2) . .
O9 Fe1 N1 92.19(16) 2_566 2_566
O9 Fe1 N1 87.81(16) . 2_566
O1 Fe1 N1 88.6(2) 2_566 2_566
O1 Fe1 N1 91.4(2) . 2_566
N1 Fe1 N1 180 . 2_566
O2 Fe2 O2 180 . 2_575
O2 Fe2 O3 89.2(3) . .
O2 Fe2 O3 90.8(3) 2_575 .
O2 Fe2 O3 90.8(3) . 2_575
O2 Fe2 O3 89.2(3) 2_575 2_575
O3 Fe2 O3 180 . 2_575
O2 Fe2 O4 90.4(2) . 2_575
O2 Fe2 O4 89.6(2) 2_575 2_575
O3 Fe2 O4 86.07(18) . 2_575
O3 Fe2 O4 93.93(18) 2_575 2_575
O2 Fe2 O4 89.6(2) . .
O2 Fe2 O4 90.4(2) 2_575 .
O3 Fe2 O4 93.93(18) . .
O3 Fe2 O4 86.07(18) 2_575 .
O4 Fe2 O4 180 2_575 .
Fe1 O1 H1A 122(4) . .
Fe1 O1 H1B 125(4) . .
H1A O1 H1B 112(6) . .
Fe2 O2 H2A 124(7) . .
Fe2 O2 H2B 128(5) . .
H2A O2 H2B 104(9) . .
Fe2 O3 H3C 118(6) . .
Fe2 O3 H3D 112(5) . .
H3C O3 H3D 111(7) . .
Fe2 O4 H4 111(5) . .
Fe2 O4 H4A 117(3) . .
H4 O4 H4A 111(7) . .
Fe1 O9 H9 121(4) . .
Fe1 O9 H9A 125(4) . .
H9 O9 H9A 108(5) . .
H10 O10 H10A 114(7) . .
N1 C1 C2 122.7(7) . .
N1 C1 H1 123(3) . .
C2 C1 H1 115(3) . .
N3 C2 N2 118.1(7) . .
N3 C2 C1 120.9(7) . .
N2 C2 C1 121.0(8) . .
C3 C4 N1 122.2(8) . .
C3 C4 H2 117(3) . .
N1 C4 H2 121(3) . .
N2 C3 C4 123.0(7) . .
N2 C3 H3 114(3) . .
C4 C3 H3 123(3) . .
C1 N1 C4 115.6(6) . .
C1 N1 Fe1 121.0(4) . .
C4 N1 Fe1 122.6(6) . .
C3 N2 C2 115.5(6) . .
C2 N3 H3A 115(4) . .
C2 N3 H3B 128(4) . .
H3A N3 H3B 116(6) . .
O8 S1 O6 109.6(2) . .
O8 S1 O5 110.0(2) . .
O6 S1 O5 110.5(2) . .
O8 S1 O7 109.02(19) . .
O6 S1 O7 109.4(2) . .
O5 S1 O7 108.2(2) . .

loop_
_geom_bond_atom_site_label_1
_geom_bond_atom_site_label_2
_geom_bond_distance
_geom_bond_site_symmetry_2
Fe1 O9 2.083(3) 2_566
Fe1 O9 2.083(3) .
Fe1 O1 2.089(4) 2_566
Fe1 O1 2.089(4) .
Fe1 N1 2.246(6) .
Fe1 N1 2.246(6) 2_566
Fe2 O2 2.102(5) .
Fe2 O2 2.102(5) 2_575
Fe2 O3 2.106(4) .
Fe2 O3 2.106(4) 2_575
Fe2 O4 2.151(5) 2_575
Fe2 O4 2.151(5) .
O1 H1A 0.94(7) .
O1 H1B 0.73(5) .
O2 H2A 0.66(7) .
O2 H2B 0.88(7) .
O3 H3C 0.80(7) .
O3 H3D 0.70(5) .
O4 H4 0.75(7) .
O4 H4A 0.93(7) .
O5 S1 1.473(4) .
O6 S1 1.472(4) .
O7 S1 1.482(3) .
O8 S1 1.466(3) .
O9 H9 0.96(8) .
O9 H9A 0.73(4) .
O10 H10 0.68(4) .
O10 H10A 0.92(9) .
C1 N1 1.317(8) .
C1 C2 1.390(9) .
C1 H1 0.95(5) .
C2 N3 1.337(8) .
C2 N2 1.350(8) .
C4 C3 1.346(9) .
C4 N1 1.356(8) .
C4 H2 0.86(5) .
C3 N2 1.335(7) .
C3 H3 1.01(5) .
N3 H3A 0.90(6) .
N3 H3B 0.80(5) .
